data_2009382
loop_
_publ_author_name
'Karmele Urtiaga, M.'
'Pizarro, J.L.'
'Cortes, R.'
'Go\~ni, A.'
'Larramendi, J.I.R.'

_publ_section_title
;
 Structure of bis(2,2'-bipyridyl)diisocyanatonickel(II)
;
_journal_issue 1
_journal_name_full 'Acta Crystallographica Section C'
_journal_page_first 56
_journal_page_last 58
_journal_paper_doi 10.1107/S0108270193006547
_journal_volume 50
_journal_year 1994
_chemical_formula_sum 'C22 H16 N6 Ni O2'
_chemical_formula_weight 454.71
_space_group_crystal_system orthorhombic
_space_group_IT_number 60
_space_group_name_Hall '-P 2n 2ab'
_space_group_name_H-M_alt 'P b c n'
_atom_type_scat_source IntTabIV
_cell_angle_alpha 90.
_cell_angle_beta 90.
_cell_angle_gamma 90.
_cell_formula_units_Z 4
_cell_length_a 13.9571(7)
_cell_length_b 9.8457(8)
_cell_length_c 15.231(2)
_cell_measurement_reflns_used 25
_cell_measurement_temperature 298
_cell_measurement_theta_max 14
_cell_measurement_theta_min 8
_cell_volume 2093.0(3)
_computing_data_collection 'Enraf-Nonius CAD-4 diffractometer'
_computing_data_reduction 'Enraf-Nonius CAD-4 software'
_computing_molecular_graphics 'SCHAKAL (Keller, 1988)'
_computing_publication_material 'BONDLA; PARST (Nardelli, 1983)'
_computing_structure_refinement 'SHELX76 (Sheldrick, 1976)'
_computing_structure_solution 'MULTAN11/84 (Main, Germain & Woolfson, 1984)'
_diffrn_measurement_device 'Enraf-Nonius CAD-4'
_diffrn_measurement_method \w/2\q
_diffrn_radiation_type MoK\a
_diffrn_radiation_wavelength 0.71069
_diffrn_reflns_limit_h_max 13
_diffrn_reflns_limit_h_min 0
_diffrn_reflns_limit_k_max 19
_diffrn_reflns_limit_k_min 0
_diffrn_reflns_limit_l_max 21
_diffrn_reflns_limit_l_min 0
_diffrn_reflns_number 3519
_diffrn_reflns_theta_max 30
_diffrn_standards_decay_% 5.75
_diffrn_standards_number 2
_exptl_absorpt_coefficient_mu 0.959
_exptl_absorpt_correction_type none
_exptl_crystal_colour Grey-blue
_exptl_crystal_density_diffrn 1.443
_exptl_crystal_density_meas 1.44(3)
_exptl_crystal_density_method 'flotation in bromoform/acetone mixture'
_exptl_crystal_description Block
_exptl_crystal_size_max 0.38
_exptl_crystal_size_mid 0.30
_exptl_crystal_size_min 0.24
_refine_diff_density_max 0.586
_refine_diff_density_min -0.251
_refine_ls_extinction_method none?
_refine_ls_goodness_of_fit_obs 1.53
_refine_ls_hydrogen_treatment refxyz
_refine_ls_number_parameters 165
_refine_ls_number_reflns 977
_refine_ls_R_factor_obs 0.0395
_refine_ls_shift/esd_max 0.012
_refine_ls_structure_factor_coef F
_refine_ls_weighting_details 'w = 1/[\s^2^|F~o~| + 0.000941|F~o~|^2^]'
_refine_ls_weighting_scheme calc
_refine_ls_wR_factor_obs 0.0407
_reflns_number_observed 977
_reflns_number_total 3435
_reflns_observed_criterion I>=2.5\s(I)
_cod_data_source_file ha1051.cif
_cod_data_source_block ha1051_ha1051
_cod_depositor_comments
;
 Correcting space group symmetry operation list:
 1) Adding symmetry operations that are required by the 'P b c n' space group:
    -x+1/2,-y+1/2,z+1/2
    -x+1/2,y+1/2,z
    -x,-y,-z
    x+1/2,-y+1/2,-z
    x+1/2,y+1/2,-z+1/2
    x,-y,z+1/2

 Adding the space group number.

 Antanas Vaitkus,
 2017-07-20

The following automatic conversions were performed:

'_refine_ls_weighting_scheme' value 'w = 1/[\s^2^|F~o~| +
0.000941|F~o~|^2^]' was changed to 'calc'. New tag
'_refine_ls_weighting_details' was created. The value of the new tag
was set to 'w = 1/[\s^2^|F~o~| + 0.000941|F~o~|^2^]'.

Automatic conversion script
Id: cif_fix_values 3143 2015-03-26 13:38:13Z robertas 
;
_cod_original_formula_sum 'C22 H16 N6 Ni1 O2'
_cod_database_code 2009382

loop_
_space_group_symop_id
_space_group_symop_operation_xyz
1 x,y,z
2 -x,y,1/2-z
3 -x+1/2,-y+1/2,z+1/2
4 -x+1/2,y+1/2,z
5 -x,-y,-z
6 x+1/2,-y+1/2,-z
7 x+1/2,y+1/2,-z+1/2
8 x,-y,z+1/2

loop_
_atom_site_label
_atom_site_fract_x
_atom_site_fract_y
_atom_site_fract_z
Ni 1.00000 .02797(9) .75000
N1 .9315(3) -.1288(4) .6792(3)
N2 .8664(3) .0104(4) .8148(3)
N3 .9497(3) .1683(5) .6645(4)
C11 .9311(4) .2517(8) .6164(4)
O1 .9108(4) .3413(6) .5648(4)
C1 .9699(4) -.2058(7) .6146(4)
C2 .9249(4) -.3158(6) .5796(4)
C3 .8353(5) -.3485(7) .6091(5)
C4 .7940(4) -.2722(6) .6736(5)
C5 .8425(3) -.1615(5) .7072(5)
C6 .8038(3) -.0754(5) .7775(4)
C7 .7090(4) -.0781(6) .8054(4)
C8 .6801(4) .0023(7) .8727(5)
C9 .7441(5) .0869(7) .9116(4)
C10 .8370(4) .0874(6) .8820(4)
H1 1.037(4) -.174(5) .596(3)
H2 .959(4) -.379(5) .536(4)
H3 .807(4) -.427(5) .593(4)
H4 .733(4) -.288(5) .691(4)
H7 .671(4) -.140(5) .781(4)
H8 .617(4) .004(5) .888(3)
H9 .728(4) .149(5) .954(4)
H10 .876(4) .147(6) .899(4)

loop_
_geom_angle_atom_site_label_1
_geom_angle_atom_site_label_2
_geom_angle_atom_site_label_3
_geom_angle_site_symmetry_3
_geom_angle
_geom_angle_publ_flag
N1 Ni N2 . 77.3(2) yes
N1 Ni N1i 2_756 86.1(2) yes
N1 Ni N3i 2_756 169.9(2) yes
N2 Ni N2i 2_756 170.6(2) yes
N3 Ni N1i 2_756 169.9(2) yes
Ni N3 C11 . 172.8(5) yes
N1 Ni N3 . 90.8(2) yes
N1 Ni N2i 2_756 95.8(2) yes
N2 Ni N3 . 92.9(2) yes
N2 Ni N3i 2_756 93.5(2) yes
N3 Ni N3i 2_756 93.9(2) yes
N3 C11 O1 . 179.8(7) yes

loop_
_geom_bond_atom_site_label_1
_geom_bond_atom_site_label_2
_geom_bond_distance
_geom_bond_publ_flag
Ni N1 2.112(4) yes
Ni N3 2.024(5) yes
N3 C11 1.131(9) yes
Ni N2 2.116(4) yes
C11 O1 1.215(9) yes
